data_7242871
loop_
_publ_author_name
'Wozniak, Dominique R.'
'Zeller, Matthias'
'Byrd, Edward F. C.'
'Piercey, Davin G.'

_publ_section_title
;
 3-Methyl-1,2,3-triazolium-1N-dinitromethylylide and the strategy of
 zwitterionic dinitromethyl groups in energetic materials design
;
_journal_issue 29
_journal_name_full 'RSC Advances'
_journal_page_first 17710
_journal_page_last 17714
_journal_paper_doi 10.1039/D1RA00953B
_journal_volume 11
_journal_year 2021
_chemical_formula_sum 'C4 H5 N5 O4'
_chemical_formula_weight 187.13
_space_group_crystal_system orthorhombic
_space_group_IT_number 64
_space_group_name_Hall '-C 2ac 2'
_space_group_name_H-M_alt 'C m c e'
_atom_sites_solution_hydrogens geom
_atom_sites_solution_primary direct
_atom_sites_solution_secondary difmap
_audit_creation_method SHELXL-2018/3
_audit_update_record
;
2020-12-09 deposited with the CCDC.	2021-04-28 downloaded from the CCDC.
;
_cell_angle_alpha 90
_cell_angle_beta 90
_cell_angle_gamma 90
_cell_formula_units_Z 8
_cell_length_a 7.7002(7)
_cell_length_b 14.3978(16)
_cell_length_c 12.7602(11)
_cell_measurement_reflns_used 3719
_cell_measurement_temperature 150(2)
_cell_measurement_theta_max 79.8878
_cell_measurement_theta_min 6.1494
_cell_volume 1414.7(2)
_computing_cell_refinement 'SAINT V8.40A (Bruker, 2019)'
_computing_data_collection 'Apex3 v2019.1-0 (Bruker, 2019)'
_computing_data_reduction 'SAINT V8.40A (Bruker, 2019)'
_computing_structure_refinement
;  
SHELXL-2018/3 (Sheldrick, 2015, 2018), 
SHELXLE Rev1143 (H\"ubschle et al., 2011)
;
_computing_structure_solution 'SHELXS-97 (Sheldrick, 2008)'
_diffrn_ambient_temperature 150(2)
_diffrn_detector_area_resol_mean 7.4074
_diffrn_measured_fraction_theta_full 0.993
_diffrn_measured_fraction_theta_max 0.970
_diffrn_measurement_device_type
;
Bruker AXS D8 Quest diffractometer with PhotonIII_C14 charge-integrating and 
photon counting pixel array detector
;
_diffrn_measurement_method 'omega and phi scans'
_diffrn_radiation_monochromator 'laterally graded multilayer (Goebel) mirror'
_diffrn_radiation_type CuK\a
_diffrn_radiation_wavelength 1.54178
_diffrn_reflns_av_R_equivalents 0.0372
_diffrn_reflns_av_unetI/netI 0.0376
_diffrn_reflns_Laue_measured_fraction_full 0.993
_diffrn_reflns_Laue_measured_fraction_max 0.970
_diffrn_reflns_limit_h_max 9
_diffrn_reflns_limit_h_min -7
_diffrn_reflns_limit_k_max 17
_diffrn_reflns_limit_k_min -18
_diffrn_reflns_limit_l_max 15
_diffrn_reflns_limit_l_min -15
_diffrn_reflns_number 5056
_diffrn_reflns_point_group_measured_fraction_full 0.993
_diffrn_reflns_point_group_measured_fraction_max 0.970
_diffrn_reflns_theta_full 67.679
_diffrn_reflns_theta_max 79.922
_diffrn_reflns_theta_min 6.147
_diffrn_source 'I-mu-S microsource X-ray tube'
_diffrn_source_current '1.0 mA'
_diffrn_source_voltage '50 kV'
_exptl_absorpt_coefficient_mu 1.382
_exptl_absorpt_correction_T_max 0.7543
_exptl_absorpt_correction_T_min 0.6126
_exptl_absorpt_correction_type multi-scan
_exptl_absorpt_process_details
;
 SADABS 2016/2: Krause, L., Herbst-Irmer, R., Sheldrick G.M. & Stalke D.,
 J. Appl. Cryst. 48 (2015) 3-10
;
_exptl_crystal_colour colourless
_exptl_crystal_density_diffrn 1.757
_exptl_crystal_description plate
_exptl_crystal_F_000 768
_exptl_crystal_size_max 0.160
_exptl_crystal_size_mid 0.150
_exptl_crystal_size_min 0.020
_refine_diff_density_max 0.321
_refine_diff_density_min -0.249
_refine_diff_density_rms 0.063
_refine_ls_extinction_coef 0.0052(11)
_refine_ls_extinction_expression Fc^*^=kFc[1+0.001xFc^2^\l^3^/sin(2\q)]^-1/4^
_refine_ls_extinction_method 'SHELXL-2018/3 (Sheldrick 2018)'
_refine_ls_goodness_of_fit_ref 1.160
_refine_ls_hydrogen_treatment constr
_refine_ls_matrix_type full
_refine_ls_number_parameters 72
_refine_ls_number_reflns 812
_refine_ls_number_restraints 0
_refine_ls_restrained_S_all 1.160
_refine_ls_R_factor_all 0.0483
_refine_ls_R_factor_gt 0.0461
_refine_ls_shift/su_max 0.000
_refine_ls_shift/su_mean 0.000
_refine_ls_structure_factor_coef Fsqd
_refine_ls_weighting_details 'w=1/[\s^2^(Fo^2^)+(0.0842P)^2^+0.8362P] where P=(Fo^2^+2Fc^2^)/3'
_refine_ls_weighting_scheme calc
_refine_ls_wR_factor_gt 0.1406
_refine_ls_wR_factor_ref 0.1427
_reflns_Friedel_coverage 0.000
_reflns_number_gt 741
_reflns_number_total 812
_reflns_threshold_expression 'I > 2\s(I)'
_cod_data_source_file d1ra00953b2.cif
_cod_data_source_block L2DW22G_0m
_cod_original_sg_symbol_Hall '-C 2bc 2'
_cod_original_sg_symbol_H-M 'C m c a'
_cod_database_code 7242871
_shelx_shelxl_version_number 2018/3
_shelx_space_group_comment
;
The symmetry employed for this shelxl refinement is uniquely defined
by the following loop, which should always be used as a source of
symmetry information in preference to the above space-group names.
They are only intended as comments.
;
_shelx_estimated_absorpt_t_min 0.809
_shelx_estimated_absorpt_t_max 0.973

loop_
_space_group_symop_operation_xyz
'x, y, z'
'-x, -y+1/2, z+1/2'
'-x, y+1/2, -z+1/2'
'x, -y, -z'
'x+1/2, y+1/2, z'
'-x+1/2, -y+1, z+1/2'
'-x+1/2, y+1, -z+1/2'
'x+1/2, -y+1/2, -z'
'-x, -y, -z'
'x, y-1/2, -z-1/2'
'x, -y-1/2, z-1/2'
'-x, y, z'
'-x+1/2, -y+1/2, -z'
'x+1/2, y, -z-1/2'
'x+1/2, -y, z-1/2'
'-x+1/2, y+1/2, z'

loop_
_atom_site_label
_atom_site_type_symbol
_atom_site_fract_x
_atom_site_fract_y
_atom_site_fract_z
_atom_site_U_iso_or_equiv
_atom_site_adp_type
_atom_site_occupancy
_atom_site_site_symmetry_order
_atom_site_calc_flag
_atom_site_refinement_flags_posn
_atom_site_refinement_flags_adp
_atom_site_refinement_flags_occupancy
_atom_site_disorder_assembly
_atom_site_disorder_group
C1 C 0.000000 0.29744(15) -0.18427(17) 0.0272(6) Uani 1 2 d S T P . .
H1 H 0.000000 0.232183 -0.173226 0.033 Uiso 1 2 calc R U P . .
C2 C 0.000000 0.34319(15) -0.27768(18) 0.0276(6) Uani 1 2 d S T P . .
H2 H 0.000000 0.316490 -0.345758 0.033 Uiso 1 2 calc R U P . .
C3 C 0.000000 0.51297(16) -0.32694(19) 0.0355(6) Uani 1 2 d S T P . .
H3A H 0.052097 0.493417 -0.393446 0.053 Uiso 0.5 1 calc R U P . .
H3B H 0.067562 0.564336 -0.297327 0.053 Uiso 0.5 1 calc R U P . .
H3C H -0.119658 0.533459 -0.339175 0.053 Uiso 0.5 1 calc R U P . .
C4 C 0.000000 0.35438(15) -0.00123(18) 0.0254(5) Uani 1 2 d S T P . .
N1 N 0.000000 0.36491(13) -0.11074(14) 0.0251(5) Uani 1 2 d S T P . .
N2 N 0.000000 0.45010(13) -0.15185(15) 0.0296(5) Uani 1 2 d S T P . .
N3 N 0.000000 0.43452(13) -0.25325(14) 0.0254(5) Uani 1 2 d S T P . .
N4 N 0.15958(18) 0.35084(9) 0.04807(11) 0.0262(4) Uani 1 1 d . . . . .
O1 O 0.29081(16) 0.35979(9) -0.00925(10) 0.0352(4) Uani 1 1 d . . . . .
O2 O 0.17141(17) 0.33925(8) 0.14400(9) 0.0313(4) Uani 1 1 d . . . . .

loop_
_atom_site_aniso_label
_atom_site_aniso_U_11
_atom_site_aniso_U_22
_atom_site_aniso_U_33
_atom_site_aniso_U_23
_atom_site_aniso_U_13
_atom_site_aniso_U_12
C1 0.0313(12) 0.0242(10) 0.0261(11) -0.0022(8) 0.000 0.000
C2 0.0322(12) 0.0285(11) 0.0222(11) -0.0031(7) 0.000 0.000
C3 0.0512(16) 0.0277(11) 0.0275(11) 0.0061(9) 0.000 0.000
C4 0.0230(12) 0.0326(11) 0.0207(11) 0.0017(7) 0.000 0.000
N1 0.0285(10) 0.0262(9) 0.0206(10) 0.0001(6) 0.000 0.000
N2 0.0412(12) 0.0257(9) 0.0220(10) 0.0003(7) 0.000 0.000
N3 0.0297(10) 0.0262(9) 0.0202(9) 0.0013(6) 0.000 0.000
N4 0.0288(8) 0.0260(7) 0.0239(8) -0.0003(4) 0.0005(5) -0.0007(5)
O1 0.0255(8) 0.0472(8) 0.0327(7) -0.0026(5) 0.0063(5) -0.0051(5)
O2 0.0337(7) 0.0381(7) 0.0223(7) 0.0028(4) -0.0048(4) -0.0008(5)

loop_
_atom_type_symbol
_atom_type_description
_atom_type_scat_dispersion_real
_atom_type_scat_dispersion_imag
_atom_type_scat_source
C C 0.0181 0.0091 'International Tables Vol C Tables 4.2.6.8 and 6.1.1.4'
H H 0.0000 0.0000 'International Tables Vol C Tables 4.2.6.8 and 6.1.1.4'
N N 0.0311 0.0180 'International Tables Vol C Tables 4.2.6.8 and 6.1.1.4'
O O 0.0492 0.0322 'International Tables Vol C Tables 4.2.6.8 and 6.1.1.4'

loop_
_geom_angle_atom_site_label_1
_geom_angle_atom_site_label_2
_geom_angle_atom_site_label_3
_geom_angle
_geom_angle_site_symmetry_1
_geom_angle_site_symmetry_3
_geom_angle_publ_flag
N1 C1 C2 105.07(19) . . ?
N1 C1 H1 127.5 . . ?
C2 C1 H1 127.5 . . ?
N3 C2 C1 105.60(19) . . ?
N3 C2 H2 127.2 . . ?
C1 C2 H2 127.2 . . ?
N3 C3 H3A 109.5 . . ?
N3 C3 H3B 109.5 . . ?
H3A C3 H3B 109.5 . . ?
N3 C3 H3C 109.5 . . ?
H3A C3 H3C 109.5 . . ?
H3B C3 H3C 109.5 . . ?
N3 C3 H3A 109.5(4) . 12 ?
H3A C3 H3A 48.3 . 12 ?
H3B C3 H3A 140.2 . 12 ?
H3C C3 H3A 64.1 . 12 ?
N3 C3 H3B 109.5(4) . 12 ?
H3A C3 H3B 140.2 . 12 ?
H3B C3 H3B 64.1 . 12 ?
H3C C3 H3B 48.3 . 12 ?
H3A C3 H3B 109.5 12 12 ?
N3 C3 H3C 109.47(7) . 12 ?
H3A C3 H3C 64.1 . 12 ?
H3B C3 H3C 48.3 . 12 ?
H3C C3 H3C 140.2 . 12 ?
H3A C3 H3C 109.5 12 12 ?
H3B C3 H3C 109.5 12 12 ?
N4 C4 N4 125.6(2) 12 . ?
N4 C4 N1 117.18(10) 12 . ?
N4 C4 N1 117.18(10) . . ?
N2 N1 C1 112.84(18) . . ?
N2 N1 C4 119.34(17) . . ?
C1 N1 C4 127.82(19) . . ?
N3 N2 N1 103.32(16) . . ?
N2 N3 C2 113.17(18) . . ?
N2 N3 C3 119.94(18) . . ?
C2 N3 C3 126.89(19) . . ?
O2 N4 O1 122.06(14) . . ?
O2 N4 C4 121.36(14) . . ?
O1 N4 C4 116.58(14) . . ?

loop_
_geom_bond_atom_site_label_1
_geom_bond_atom_site_label_2
_geom_bond_distance
_geom_bond_site_symmetry_2
_geom_bond_publ_flag
C1 N1 1.351(3) . ?
C1 C2 1.362(3) . ?
C1 H1 0.9500 . ?
C2 N3 1.351(3) . ?
C2 H2 0.9500 . ?
C3 N3 1.470(3) . ?
C3 H3A 0.9800 . ?
C3 H3B 0.9800 . ?
C3 H3C 0.9800 . ?
C3 H3A 0.980(16) 12 ?
C3 H3B 0.98(2) 12 ?
C3 H3C 0.980(3) 12 ?
C4 N4 1.3814(17) 12 ?
C4 N4 1.3814(17) . ?
C4 N1 1.406(3) . ?
N1 N2 1.334(2) . ?
N2 N3 1.313(3) . ?
N4 O2 1.2387(18) . ?
N4 O1 1.2541(18) . ?

loop_
_geom_torsion_atom_site_label_1
_geom_torsion_atom_site_label_2
_geom_torsion_atom_site_label_3
_geom_torsion_atom_site_label_4
_geom_torsion
_geom_torsion_site_symmetry_1
_geom_torsion_site_symmetry_2
_geom_torsion_site_symmetry_3
_geom_torsion_site_symmetry_4
_geom_torsion_publ_flag
N1 C1 C2 N3 0.000(0) . . . . ?
C2 C1 N1 N2 0.000(0) . . . . ?
C2 C1 N1 C4 180.000(0) . . . . ?
N4 C4 N1 N2 89.20(16) 12 . . . ?
N4 C4 N1 N2 -89.20(16) . . . . ?
N4 C4 N1 C1 -90.80(16) 12 . . . ?
N4 C4 N1 C1 90.80(16) . . . . ?
C1 N1 N2 N3 0.000(0) . . . . ?
C4 N1 N2 N3 180.000(0) . . . . ?
N1 N2 N3 C2 0.000(0) . . . . ?
N1 N2 N3 C3 180.000(0) . . . . ?
C1 C2 N3 N2 0.000(0) . . . . ?
C1 C2 N3 C3 180.000(0) . . . . ?
N4 C4 N4 O2 3.7(3) 12 . . . ?
N1 C4 N4 O2 -178.09(15) . . . . ?
N4 C4 N4 O1 -176.46(14) 12 . . . ?
N1 C4 N4 O1 1.8(2) . . . . ?
